data_7062398
loop_
_publ_author_name
'James, Richard D.'
'Cucinotta, Fabio'
'Waddell, Paul G.'
'Benniston, Andrew C.'

_publ_section_title
;
 Synthesis, structure and spectroscopic properties of BODIPY dyes
 incorporating the pentafluorosulfanylphenyl group
;
_journal_issue 17
_journal_name_full 'New Journal of Chemistry'
_journal_page_first 8451
_journal_page_last 8459
_journal_paper_doi 10.1039/D3NJ00633F
_journal_volume 47
_journal_year 2023
_chemical_formula_moiety 'C17 H14 B F7 N2 S'
_chemical_formula_sum 'C17 H14 B F7 N2 S'
_chemical_formula_weight 422.17
_space_group_crystal_system orthorhombic
_space_group_IT_number 61
_space_group_name_Hall '-P 2ac 2ab'
_space_group_name_H-M_alt 'P b c a'
_atom_sites_solution_hydrogens geom
_atom_sites_solution_primary dual
_audit_creation_date 2019-11-19
_audit_creation_method
;
Olex2 1.2
(compiled May 29 2018 13:30:08 for OlexSys, GUI svn.r5506)
;
_audit_update_record
;
2023-02-08 deposited with the CCDC.	2023-03-31 downloaded from the CCDC.
;
_cell_angle_alpha 90
_cell_angle_beta 90
_cell_angle_gamma 90
_cell_formula_units_Z 8
_cell_length_a 11.6584(3)
_cell_length_b 8.0294(3)
_cell_length_c 36.9894(11)
_cell_measurement_reflns_used 3313
_cell_measurement_temperature 150.0(2)
_cell_measurement_theta_max 66.9230
_cell_measurement_theta_min 4.4430
_cell_volume 3462.58(19)
_computing_cell_refinement 'CrysAlisPro 1.171.38.42b (Rigaku OD, 2015)'
_computing_data_collection 'CrysAlisPro 1.171.38.42b (Rigaku OD, 2015)'
_computing_data_reduction 'CrysAlisPro 1.171.38.42b (Rigaku OD, 2015)'
_computing_molecular_graphics 'Olex2 (Dolomanov et al., 2009)'
_computing_publication_material 'Olex2 (Dolomanov et al., 2009)'
_computing_structure_refinement 'XL (Sheldrick, 2008)'
_computing_structure_solution 'ShelXT (Sheldrick, 2015)'
_diffrn_ambient_environment air
_diffrn_ambient_temperature 150.0(2)
_diffrn_detector 'CCD plate'
_diffrn_detector_area_resol_mean 10.3968
_diffrn_detector_type Atlas
_diffrn_measured_fraction_theta_full 0.997
_diffrn_measured_fraction_theta_max 0.997
_diffrn_measurement_details
;
List of Runs (angles in degrees, time in seconds):

  # Type    Start    End  Width  t~exp~   \w     \q     \k     \f   Frames
#--------------------------------------------------------------------------
  1  \w     73.00 118.00   1.00   10.00    --   39.25 125.00   0.00   45
  2  \w    -40.00  71.00   1.00   10.00    --   39.25 -38.00  30.00  111
  3  \w     73.00 118.00   1.00   10.00    --   39.25 125.00 -30.00   45
  4  \w     63.00 175.00   1.00   40.00    --   96.50  61.00 -90.00  112
  5  \w     15.00  90.00   1.00   40.00    --   96.50-111.00   0.00   75
  6  \w     15.00  90.00   1.00   40.00    --   96.50-111.00-180.00   75
  7  \w     79.00 173.00   1.00   40.00    --   96.50 111.00-150.00   94
  8  \w     86.00 165.00   1.00   40.00    --   96.50  45.00  90.00   79
  9  \w     29.00  55.00   1.00   40.00    --   96.50 -94.00   0.00   26
 10  \w     40.00  90.00   1.00   40.00    --   96.50-111.00  30.00   50
;
_diffrn_measurement_device 'four-circle diffractometer'
_diffrn_measurement_device_type 'Xcalibur, Atlas, Gemini ultra'
_diffrn_measurement_method '\w scans'
_diffrn_orient_matrix_type 'CrysAlisPro convention (1999,Acta A55,543-557)'
_diffrn_orient_matrix_UB_11 0.1166085000
_diffrn_orient_matrix_UB_12 -0.0858517000
_diffrn_orient_matrix_UB_13 0.0060518000
_diffrn_orient_matrix_UB_21 -0.0447923000
_diffrn_orient_matrix_UB_22 -0.0747531000
_diffrn_orient_matrix_UB_23 0.0356575000
_diffrn_orient_matrix_UB_31 -0.0431745000
_diffrn_orient_matrix_UB_32 -0.1545600000
_diffrn_orient_matrix_UB_33 -0.0206048000
_diffrn_radiation_monochromator mirror
_diffrn_radiation_probe x-ray
_diffrn_radiation_type CuK\a
_diffrn_radiation_wavelength 1.54184
_diffrn_reflns_av_R_equivalents 0.0449
_diffrn_reflns_av_unetI/netI 0.0343
_diffrn_reflns_Laue_measured_fraction_full 0.997
_diffrn_reflns_Laue_measured_fraction_max 0.997
_diffrn_reflns_limit_h_max 13
_diffrn_reflns_limit_h_min -13
_diffrn_reflns_limit_k_max 8
_diffrn_reflns_limit_k_min -9
_diffrn_reflns_limit_l_max 44
_diffrn_reflns_limit_l_min -39
_diffrn_reflns_number 13046
_diffrn_reflns_point_group_measured_fraction_full 0.997
_diffrn_reflns_point_group_measured_fraction_max 0.997
_diffrn_reflns_theta_full 67.158
_diffrn_reflns_theta_max 67.158
_diffrn_reflns_theta_min 4.483
_diffrn_source 'fine-focus sealed X-ray tube'
_diffrn_source_type 'Enhance Ultra (Cu) X-ray Source'
_exptl_absorpt_coefficient_mu 2.398
_exptl_absorpt_correction_T_max 0.923
_exptl_absorpt_correction_T_min 0.638
_exptl_absorpt_correction_type analytical
_exptl_absorpt_process_details
;
CrysAlisPro 1.171.38.42b (Rigaku Oxford Diffraction, 2015)
Analytical numeric absorption correction using a multifaceted crystal
			model based on expressions derived by R.C. Clark & J.S. Reid.
(Clark, R. C. & Reid, J. S. (1995). Acta Cryst. A51, 887-897)
Empirical absorption correction using spherical harmonics,
 implemented in SCALE3 ABSPACK scaling algorithm.
;
_exptl_crystal_colour orange
_exptl_crystal_colour_primary orange
_exptl_crystal_density_diffrn 1.620
_exptl_crystal_description prism
_exptl_crystal_F_000 1712
_exptl_crystal_size_max 0.22
_exptl_crystal_size_mid 0.06
_exptl_crystal_size_min 0.04
_refine_diff_density_max 0.266
_refine_diff_density_min -0.301
_refine_diff_density_rms 0.051
_refine_ls_extinction_coef 0.00035(6)
_refine_ls_extinction_expression Fc^*^=kFc[1+0.001xFc^2^\l^3^/sin(2\q)]^-1/4^
_refine_ls_extinction_method 'SHELXL-2014/7 (Sheldrick 2014'
_refine_ls_goodness_of_fit_ref 1.032
_refine_ls_hydrogen_treatment constr
_refine_ls_matrix_type full
_refine_ls_number_parameters 256
_refine_ls_number_reflns 3083
_refine_ls_number_restraints 0
_refine_ls_restrained_S_all 1.032
_refine_ls_R_factor_all 0.0518
_refine_ls_R_factor_gt 0.0387
_refine_ls_shift/su_max 0.001
_refine_ls_shift/su_mean 0.000
_refine_ls_structure_factor_coef Fsqd
_refine_ls_weighting_details 'w=1/[\s^2^(Fo^2^)+(0.0455P)^2^+1.8257P] where P=(Fo^2^+2Fc^2^)/3'
_refine_ls_weighting_scheme calc
_refine_ls_wR_factor_gt 0.0947
_refine_ls_wR_factor_ref 0.1032
_reflns_Friedel_coverage 0.000
_reflns_number_gt 2498
_reflns_number_total 3083
_reflns_threshold_expression 'I > 2\s(I)'
_cod_data_source_file d3nj00633f2.cif
_cod_data_source_block eag190006_fa
_cod_depositor_comments 'Adding full bibliography for 7062398--7062399.cif.'
_cod_original_cell_volume 3462.60(18)
_cod_database_code 7062398
_shelx_shelxl_version_number 2014/7
_chemical_oxdiff_formula 'C17 H14 B1 F7 N2 S1'
_shelx_space_group_comment
;
The symmetry employed for this shelxl refinement is uniquely defined
by the following loop, which should always be used as a source of
symmetry information in preference to the above space-group names.
They are only intended as comments.
;
_reflns_odcompleteness_completeness 99.92
_reflns_odcompleteness_iscentric 1
_reflns_odcompleteness_theta 66.49
_olex2_refinement_description
;
1. Fixed Uiso
 At 1.2 times of:
  All C(H) groups
 At 1.5 times of:
  All C(H,H,H) groups
2.a Aromatic/amide H refined with riding coordinates:
 C1(H1), C2(H2), C6(H6), C7(H7), C14(H14), C15(H15), C17(H17), C18(H18)
2.b Idealised Me refined as rotating group:
 C11(H11A,H11B,H11C), C12(H12A,H12B,H12C)
;
_olex2_submission_special_instructions 'No special instructions were received'
_oxdiff_exptl_absorpt_empirical_details
;
Empirical correction (ABSPACK) includes:
- Absorption correction using spherical harmonics
- Frame scaling
;
_oxdiff_exptl_absorpt_empirical_full_max 1.240
_oxdiff_exptl_absorpt_empirical_full_min 0.841

loop_
_space_group_symop_operation_xyz
'x, y, z'
'-x+1/2, -y, z+1/2'
'-x, y+1/2, -z+1/2'
'x+1/2, -y+1/2, -z'
'-x, -y, -z'
'x-1/2, y, -z-1/2'
'x, -y-1/2, z-1/2'
'-x-1/2, y-1/2, z'

loop_
_atom_site_label
_atom_site_type_symbol
_atom_site_fract_x
_atom_site_fract_y
_atom_site_fract_z
_atom_site_U_iso_or_equiv
_atom_site_adp_type
_atom_site_occupancy
_atom_site_site_symmetry_order
_atom_site_calc_flag
_atom_site_refinement_flags_posn
_atom_site_refinement_flags_adp
_atom_site_refinement_flags_occupancy
_atom_site_disorder_assembly
_atom_site_disorder_group
S1 S -0.09964(5) 0.48349(8) 0.28128(2) 0.03755(19) Uani 1 1 d . . . . .
F1 F 0.55227(11) 0.82048(16) 0.43732(4) 0.0362(3) Uani 1 1 d . . . . .
F2 F 0.53175(12) 0.56441(17) 0.46274(3) 0.0359(3) Uani 1 1 d . . . . .
F3 F -0.01694(15) 0.4504(2) 0.24813(4) 0.0532(4) Uani 1 1 d . . . . .
F4 F -0.10668(14) 0.6723(2) 0.26976(4) 0.0508(4) Uani 1 1 d . . . . .
F5 F -0.19120(13) 0.5171(3) 0.31164(4) 0.0617(5) Uani 1 1 d . . . . .
F6 F -0.10016(17) 0.2915(2) 0.29016(5) 0.0646(5) Uani 1 1 d . . . . .
F7 F -0.20363(14) 0.4487(2) 0.25446(4) 0.0566(5) Uani 1 1 d . . . . .
N1 N 0.49747(16) 0.5914(2) 0.39888(5) 0.0273(4) Uani 1 1 d . . . . .
N2 N 0.36045(16) 0.7102(2) 0.44356(5) 0.0266(4) Uani 1 1 d . . . . .
C1 C 0.4488(2) 0.4848(3) 0.34438(6) 0.0310(5) Uani 1 1 d . . . . .
H1 H 0.4064 0.4529 0.3242 0.037 Uiso 1 1 calc R . . . .
C2 C 0.5649(2) 0.4607(3) 0.34950(6) 0.0357(5) Uani 1 1 d . . . . .
H2 H 0.6150 0.4096 0.3334 0.043 Uiso 1 1 calc R . . . .
C3 C 0.59357(19) 0.5273(3) 0.38335(6) 0.0331(5) Uani 1 1 d . . . . .
C5 C 0.3144(2) 0.7803(3) 0.47330(6) 0.0301(5) Uani 1 1 d . . . . .
C6 C 0.1958(2) 0.8033(3) 0.46814(6) 0.0330(5) Uani 1 1 d . . . . .
H6 H 0.1449 0.8496 0.4847 0.040 Uiso 1 1 calc R . . . .
C7 C 0.1691(2) 0.7450(3) 0.43421(6) 0.0300(5) Uani 1 1 d . . . . .
H7 H 0.0969 0.7453 0.4235 0.036 Uiso 1 1 calc R . . . .
C8 C 0.29447(18) 0.6131(3) 0.38490(6) 0.0255(4) Uani 1 1 d . . . . .
C9 C 0.40627(18) 0.5664(3) 0.37523(5) 0.0255(4) Uani 1 1 d . . . . .
C10 C 0.27244(19) 0.6843(3) 0.41860(5) 0.0269(5) Uani 1 1 d . . . . .
C11 C 0.7085(2) 0.5327(4) 0.40106(7) 0.0457(6) Uani 1 1 d . . . . .
H11A H 0.7259 0.6452 0.4079 0.069 Uiso 1 1 calc GR . . . .
H11B H 0.7657 0.4931 0.3845 0.069 Uiso 1 1 calc GR . . . .
H11C H 0.7078 0.4633 0.4222 0.069 Uiso 1 1 calc GR . . . .
C12 C 0.3832(2) 0.8225(3) 0.50610(6) 0.0390(6) Uani 1 1 d . . . . .
H12A H 0.3930 0.7245 0.5207 0.059 Uiso 1 1 calc GR . . . .
H12B H 0.3439 0.9062 0.5199 0.059 Uiso 1 1 calc GR . . . .
H12C H 0.4570 0.8639 0.4989 0.059 Uiso 1 1 calc GR . . . .
C13 C 0.19869(19) 0.5832(3) 0.35924(6) 0.0258(5) Uani 1 1 d . . . . .
C14 C 0.20543(19) 0.6330(3) 0.32303(6) 0.0278(5) Uani 1 1 d . . . . .
H14 H 0.2709 0.6871 0.3147 0.033 Uiso 1 1 calc R . . . .
C15 C 0.1157(2) 0.6026(3) 0.29950(6) 0.0293(5) Uani 1 1 d . . . . .
H15 H 0.1207 0.6365 0.2755 0.035 Uiso 1 1 calc R . . . .
C16 C 0.0184(2) 0.5216(3) 0.31181(6) 0.0291(5) Uani 1 1 d . . . . .
C17 C 0.0103(2) 0.4682(3) 0.34739(6) 0.0304(5) Uani 1 1 d . . . . .
H17 H -0.0545 0.4112 0.3553 0.036 Uiso 1 1 calc R . . . .
C18 C 0.09972(18) 0.5008(3) 0.37094(6) 0.0274(5) Uani 1 1 d . . . . .
H18 H 0.0939 0.4673 0.3949 0.033 Uiso 1 1 calc R . . . .
B4 B 0.4895(2) 0.6724(3) 0.43683(6) 0.0274(5) Uani 1 1 d . . . . .

loop_
_atom_site_aniso_label
_atom_site_aniso_U_11
_atom_site_aniso_U_22
_atom_site_aniso_U_33
_atom_site_aniso_U_23
_atom_site_aniso_U_13
_atom_site_aniso_U_12
S1 0.0337(3) 0.0426(4) 0.0363(3) 0.0011(2) -0.0110(2) -0.0014(3)
F1 0.0341(7) 0.0360(7) 0.0384(7) -0.0039(6) -0.0010(6) -0.0077(6)
F2 0.0365(7) 0.0430(7) 0.0280(6) 0.0052(5) -0.0044(5) 0.0068(6)
F3 0.0510(10) 0.0754(11) 0.0334(8) -0.0140(7) -0.0104(7) 0.0069(8)
F4 0.0488(9) 0.0453(9) 0.0582(10) 0.0087(7) -0.0196(8) 0.0051(7)
F5 0.0280(8) 0.1093(15) 0.0478(9) 0.0032(9) -0.0035(7) -0.0056(9)
F6 0.0781(13) 0.0446(10) 0.0711(11) 0.0096(8) -0.0381(10) -0.0199(9)
F7 0.0456(9) 0.0709(11) 0.0534(9) 0.0042(8) -0.0248(8) -0.0099(8)
N1 0.0249(9) 0.0299(9) 0.0270(9) 0.0008(7) -0.0005(7) 0.0002(7)
N2 0.0310(10) 0.0266(9) 0.0221(9) 0.0016(7) 0.0010(7) -0.0002(7)
C1 0.0314(12) 0.0349(12) 0.0267(11) -0.0038(9) 0.0012(9) -0.0033(10)
C2 0.0327(12) 0.0418(13) 0.0325(12) -0.0076(10) 0.0059(10) 0.0012(10)
C3 0.0269(12) 0.0379(13) 0.0346(12) -0.0008(10) 0.0031(9) -0.0004(10)
C5 0.0389(13) 0.0268(11) 0.0246(10) 0.0018(8) 0.0047(9) 0.0005(10)
C6 0.0374(13) 0.0330(12) 0.0285(11) 0.0002(9) 0.0075(10) 0.0041(10)
C7 0.0300(11) 0.0315(11) 0.0285(11) 0.0031(9) 0.0027(9) 0.0024(9)
C8 0.0271(11) 0.0248(10) 0.0246(10) 0.0033(8) 0.0006(8) -0.0025(8)
C9 0.0250(11) 0.0275(10) 0.0239(10) 0.0022(8) -0.0003(8) -0.0036(9)
C10 0.0295(11) 0.0261(10) 0.0250(10) 0.0037(8) 0.0001(9) -0.0001(9)
C11 0.0282(13) 0.0607(17) 0.0482(15) -0.0077(13) -0.0022(11) 0.0058(12)
C12 0.0465(14) 0.0434(14) 0.0273(12) -0.0045(10) -0.0010(11) -0.0006(11)
C13 0.0270(11) 0.0242(10) 0.0261(10) 0.0003(8) -0.0005(8) 0.0018(8)
C14 0.0268(11) 0.0313(11) 0.0254(11) 0.0022(9) 0.0043(9) -0.0007(9)
C15 0.0327(12) 0.0324(12) 0.0229(10) 0.0017(8) -0.0005(9) 0.0031(9)
C16 0.0289(12) 0.0287(11) 0.0296(11) -0.0020(9) -0.0042(9) 0.0027(9)
C17 0.0275(11) 0.0306(11) 0.0330(12) 0.0035(9) 0.0015(9) -0.0009(9)
C18 0.0279(11) 0.0302(11) 0.0242(10) 0.0043(8) 0.0012(8) 0.0020(9)
B4 0.0283(13) 0.0288(12) 0.0250(12) 0.0006(9) -0.0030(10) -0.0019(10)

loop_
_atom_type_symbol
_atom_type_description
_atom_type_scat_dispersion_real
_atom_type_scat_dispersion_imag
_atom_type_scat_source
C C 0.0181 0.0091 'International Tables Vol C Tables 4.2.6.8 and 6.1.1.4'
H H 0.0000 0.0000 'International Tables Vol C Tables 4.2.6.8 and 6.1.1.4'
B B 0.0090 0.0039 'International Tables Vol C Tables 4.2.6.8 and 6.1.1.4'
F F 0.0727 0.0534 'International Tables Vol C Tables 4.2.6.8 and 6.1.1.4'
N N 0.0311 0.0180 'International Tables Vol C Tables 4.2.6.8 and 6.1.1.4'
S S 0.3331 0.5567 'International Tables Vol C Tables 4.2.6.8 and 6.1.1.4'

loop_
_exptl_crystal_face_index_h
_exptl_crystal_face_index_k
_exptl_crystal_face_index_l
_exptl_crystal_face_perp_dist
1 0 1 0.0222
-1 0 -1 0.0222
0 1 0 0.1233
0 -1 0 0.0973
-1 0 2 0.0104
1 0 -2 0.0304
0 0 1 0.0290
0 0 -1 0.0240

loop_
_geom_angle_atom_site_label_1
_geom_angle_atom_site_label_2
_geom_angle_atom_site_label_3
_geom_angle
_geom_angle_site_symmetry_1
_geom_angle_site_symmetry_3
_geom_angle_publ_flag
F3 S1 F7 87.22(9) . . ?
F3 S1 C16 92.79(10) . . ?
F4 S1 F3 89.05(10) . . ?
F4 S1 F7 87.73(9) . . ?
F4 S1 C16 92.64(9) . . ?
F5 S1 F3 174.70(9) . . ?
F5 S1 F4 89.59(11) . . ?
F5 S1 F6 90.93(12) . . ?
F5 S1 F7 87.60(10) . . ?
F5 S1 C16 92.40(10) . . ?
F6 S1 F3 89.99(11) . . ?
F6 S1 F4 175.12(9) . . ?
F6 S1 F7 87.45(9) . . ?
F6 S1 C16 92.18(9) . . ?
F7 S1 C16 179.63(11) . . ?
C3 N1 C9 108.00(18) . . ?
C3 N1 B4 126.22(19) . . ?
C9 N1 B4 125.74(18) . . ?
C5 N2 C10 108.00(18) . . ?
C5 N2 B4 126.74(19) . . ?
C10 N2 B4 125.19(17) . . ?
C2 C1 H1 126.3 . . ?
C2 C1 C9 107.4(2) . . ?
C9 C1 H1 126.3 . . ?
C1 C2 H2 126.2 . . ?
C1 C2 C3 107.6(2) . . ?
C3 C2 H2 126.2 . . ?
N1 C3 C2 109.0(2) . . ?
N1 C3 C11 122.9(2) . . ?
C2 C3 C11 128.1(2) . . ?
N2 C5 C6 109.6(2) . . ?
N2 C5 C12 122.9(2) . . ?
C6 C5 C12 127.4(2) . . ?
C5 C6 H6 126.2 . . ?
C7 C6 C5 107.6(2) . . ?
C7 C6 H6 126.2 . . ?
C6 C7 H7 126.4 . . ?
C6 C7 C10 107.2(2) . . ?
C10 C7 H7 126.4 . . ?
C9 C8 C13 119.48(18) . . ?
C10 C8 C9 120.6(2) . . ?
C10 C8 C13 119.9(2) . . ?
N1 C9 C1 107.96(19) . . ?
N1 C9 C8 120.71(19) . . ?
C8 C9 C1 131.2(2) . . ?
N2 C10 C7 107.64(18) . . ?
C8 C10 N2 121.1(2) . . ?
C8 C10 C7 131.2(2) . . ?
C3 C11 H11A 109.5 . . ?
C3 C11 H11B 109.5 . . ?
C3 C11 H11C 109.5 . . ?
H11A C11 H11B 109.5 . . ?
H11A C11 H11C 109.5 . . ?
H11B C11 H11C 109.5 . . ?
C5 C12 H12A 109.5 . . ?
C5 C12 H12B 109.5 . . ?
C5 C12 H12C 109.5 . . ?
H12A C12 H12B 109.5 . . ?
H12A C12 H12C 109.5 . . ?
H12B C12 H12C 109.5 . . ?
C14 C13 C8 121.5(2) . . ?
C18 C13 C8 119.94(18) . . ?
C18 C13 C14 118.5(2) . . ?
C13 C14 H14 119.7 . . ?
C15 C14 C13 120.6(2) . . ?
C15 C14 H14 119.7 . . ?
C14 C15 H15 120.1 . . ?
C14 C15 C16 119.7(2) . . ?
C16 C15 H15 120.1 . . ?
C15 C16 S1 119.87(17) . . ?
C15 C16 C17 120.9(2) . . ?
C17 C16 S1 119.24(18) . . ?
C16 C17 H17 120.4 . . ?
C18 C17 C16 119.1(2) . . ?
C18 C17 H17 120.4 . . ?
C13 C18 H18 119.5 . . ?
C17 C18 C13 121.1(2) . . ?
C17 C18 H18 119.5 . . ?
F1 B4 N1 109.74(18) . . ?
F1 B4 N2 109.84(18) . . ?
F2 B4 F1 109.75(18) . . ?
F2 B4 N1 110.06(18) . . ?
F2 B4 N2 110.84(18) . . ?
N1 B4 N2 106.57(17) . . ?

loop_
_geom_bond_atom_site_label_1
_geom_bond_atom_site_label_2
_geom_bond_distance
_geom_bond_site_symmetry_2
_geom_bond_publ_flag
S1 F3 1.5824(17) . ?
S1 F4 1.5767(17) . ?
S1 F5 1.5725(18) . ?
S1 F6 1.5761(18) . ?
S1 F7 1.5913(15) . ?
S1 C16 1.807(2) . ?
F1 B4 1.396(3) . ?
F2 B4 1.384(3) . ?
N1 C3 1.360(3) . ?
N1 C9 1.392(3) . ?
N1 B4 1.550(3) . ?
N2 C5 1.347(3) . ?
N2 C10 1.396(3) . ?
N2 B4 1.555(3) . ?
C1 H1 0.9300 . ?
C1 C2 1.380(3) . ?
C1 C9 1.406(3) . ?
C2 H2 0.9300 . ?
C2 C3 1.402(3) . ?
C3 C11 1.492(3) . ?
C5 C6 1.407(3) . ?
C5 C12 1.494(3) . ?
C6 H6 0.9300 . ?
C6 C7 1.375(3) . ?
C7 H7 0.9300 . ?
C7 C10 1.422(3) . ?
C8 C9 1.403(3) . ?
C8 C10 1.395(3) . ?
C8 C13 1.485(3) . ?
C11 H11A 0.9600 . ?
C11 H11B 0.9600 . ?
C11 H11C 0.9600 . ?
C12 H12A 0.9600 . ?
C12 H12B 0.9600 . ?
C12 H12C 0.9600 . ?
C13 C14 1.400(3) . ?
C13 C18 1.399(3) . ?
C14 H14 0.9300 . ?
C14 C15 1.382(3) . ?
C15 H15 0.9300 . ?
C15 C16 1.385(3) . ?
C16 C17 1.387(3) . ?
C17 H17 0.9300 . ?
C17 C18 1.384(3) . ?
C18 H18 0.9300 . ?

loop_
_exptl_oxdiff_crystal_face_indexfrac_h
_exptl_oxdiff_crystal_face_indexfrac_k
_exptl_oxdiff_crystal_face_indexfrac_l
_exptl_oxdiff_crystal_face_x
_exptl_oxdiff_crystal_face_y
_exptl_oxdiff_crystal_face_z
1.0000 -0.0000 0.9996 0.1227 -0.0091 -0.0638
-1.0000 0.0000 -0.9996 -0.1227 0.0091 0.0638
0.0000 1.0000 0.0002 -0.0858 -0.0747 -0.1546
-0.0000 -1.0000 -0.0002 0.0858 0.0747 0.1546
-1.0000 -0.0000 2.0001 -0.1045 0.1161 0.0020
1.0000 0.0000 -2.0001 0.1045 -0.1161 -0.0020
-0.0000 -0.0000 0.9999 0.0061 0.0357 -0.0206
0.0000 0.0000 -0.9999 -0.0061 -0.0357 0.0206
